data_2108755
loop_
_publ_author_name
'Beske, Maurice'
'Cronje, Stephanie'
'Schmidt, Martin U.'
'Tapmeyer, Lukas'

_publ_section_title
;
 Disordered sodium alkoxides from powder data: crystal structures of
 sodium ethoxide, propoxide, butoxide and pentoxide, and some of their
 solvates
;
_journal_coeditor_code NE5003SUP1
_journal_issue 1
_journal_name_full 'Acta Crystallographica Section B'
_journal_page_first
;
;
_journal_paper_doi 10.1107/S205252062001584X
_journal_volume 77
_journal_year 2021
_chemical_formula_moiety 'C3 H7 O1 1-, Na 1+, (C3 H8 O1)2'
_chemical_formula_sum 'C9 H23 Na O3'
_chemical_formula_weight 202.26
_chemical_name_common 'sodium propoxide propanol disolvate, sodium n-propanolate n-propanol disolvate'
_chemical_name_systematic 'sodium n-propoxide n-propanol disolvate'
_chemical_properties_physical Air-sensitive,Moisture-sensitive,Hygroscopic,Heat-sensitive
_space_group_crystal_system monoclinic
_space_group_IT_number 15
_space_group_name_Hall '-C 2yc'
_space_group_name_H-M_alt 'C 1 2/c 1'
_atom_sites_solution_hydrogens geom
_atom_sites_solution_primary direct
_atom_sites_solution_secondary difmap
_audit_creation_method SHELXL-2018/3
_audit_update_record
;
2020-04-21 deposited with the CCDC. 2020-04-28 downloaded from the CCDC.
;
_cell_angle_alpha 90
_cell_angle_beta 111.589(10)
_cell_angle_gamma 90
_cell_formula_units_Z 8
_cell_length_a 23.745(5)
_cell_length_b 5.0750(11)
_cell_length_c 24.174(5)
_cell_measurement_reflns_used 328
_cell_measurement_temperature 173(2)
_cell_measurement_theta_max 50.91
_cell_measurement_theta_min 3.93
_cell_volume 2708.7(10)
_computing_cell_refinement 'Bruker APEX3 v2016.1-0'
_computing_data_collection 'Bruker APEX3 v2016.1-0'
_computing_data_reduction 'Bruker APEX3 v2016.1-0'
_computing_molecular_graphics shelXle
_computing_publication_material 'shelXle, Mercury, ORTEPIII'
_computing_structure_refinement 'SHELXL-2018/3 (Sheldrick, 2018)'
_computing_structure_solution 'SHELXT 2014/5 (Sheldrick, 2014)'
_diffrn_ambient_temperature 173(2)
_diffrn_measured_fraction_theta_full 0.981
_diffrn_measured_fraction_theta_max 0.981
_diffrn_measurement_device_type 'apex2 detector'
_diffrn_measurement_method 'omega and phi scans'
_diffrn_radiation_probe x-ray
_diffrn_radiation_type CuK\a
_diffrn_radiation_wavelength 1.54178
_diffrn_reflns_av_R_equivalents 0.0887
_diffrn_reflns_av_unetI/netI 0.0655
_diffrn_reflns_Laue_measured_fraction_full 0.981
_diffrn_reflns_Laue_measured_fraction_max 0.981
_diffrn_reflns_limit_h_max 22
_diffrn_reflns_limit_h_min -23
_diffrn_reflns_limit_k_max 4
_diffrn_reflns_limit_k_min -4
_diffrn_reflns_limit_l_max 24
_diffrn_reflns_limit_l_min -24
_diffrn_reflns_number 9972
_diffrn_reflns_point_group_measured_fraction_full 0.981
_diffrn_reflns_point_group_measured_fraction_max 0.981
_diffrn_reflns_theta_full 50.907
_diffrn_reflns_theta_max 50.907
_diffrn_reflns_theta_min 3.933
_diffrn_source 'microfocus X-ray tube'
_diffrn_source_type 'Incoatek microfocus tube'
_diffrn_standards_decay_% 0
_diffrn_standards_interval_time 0
_diffrn_standards_number 0
_exptl_absorpt_coefficient_mu 0.849
_exptl_absorpt_correction_T_max 0.958
_exptl_absorpt_correction_T_min 0.950
_exptl_absorpt_correction_type multi-scan
_exptl_absorpt_process_details
;
SADABS-2014/5 - Bruker AXS area detector scaling and absorption correction
;
_exptl_crystal_colour colourless
_exptl_crystal_density_diffrn 0.992
_exptl_crystal_description needle
_exptl_crystal_F_000 896
_exptl_crystal_size_max 0.500
_exptl_crystal_size_mid 0.050
_exptl_crystal_size_min 0.050
_exptl_transmission_factor_max 0.7500
_exptl_transmission_factor_min 0.5182
_refine_diff_density_max 0.238
_refine_diff_density_min -0.203
_refine_diff_density_rms 0.054
_refine_ls_extinction_method none
_refine_ls_goodness_of_fit_ref 1.064
_refine_ls_hydrogen_treatment constr
_refine_ls_matrix_type full
_refine_ls_number_parameters 114
_refine_ls_number_reflns 1407
_refine_ls_number_restraints 0
_refine_ls_restrained_S_all 1.064
_refine_ls_R_factor_all 0.1246
_refine_ls_R_factor_gt 0.0954
_refine_ls_shift/su_max 0.000
_refine_ls_shift/su_mean 0.000
_refine_ls_structure_factor_coef Fsqd
_refine_ls_weighting_details 'w=1/[\s^2^(Fo^2^)+(0.1483P)^2^+5.7588P] where P=(Fo^2^+2Fc^2^)/3'
_refine_ls_weighting_scheme calc
_refine_ls_wR_factor_gt 0.2682
_refine_ls_wR_factor_ref 0.2984
_reflns_number_gt 969
_reflns_number_total 1407
_reflns_threshold_expression 'I > 2\s(I)'
_cod_data_source_file ne5003sup1.cif
_cod_data_source_block NaOnPr_2HOnPr
_cod_original_sg_symbol_H-M 'C 2/c'
_cod_database_code 2108755
_publcif_datablock.id {edbde792-43b7-4022-b658-0c0d0a4d0744}

_shelx_shelxl_version_number 2018/3
_shelx_space_group_comment
;
The symmetry employed for this shelxl refinement is uniquely defined
by the following loop, which should always be used as a source of
symmetry information in preference to the above space-group names.
They are only intended as comments.
;
_shelx_estimated_absorpt_t_min 0.676
_shelx_estimated_absorpt_t_max 0.959

loop_
_space_group_symop_operation_xyz
'x, y, z'
'-x, y, -z+1/2'
'x+1/2, y+1/2, z'
'-x+1/2, y+1/2, -z+1/2'
'-x, -y, -z'
'x, -y, z-1/2'
'-x+1/2, -y+1/2, -z'
'x+1/2, -y+1/2, z-1/2'

loop_
_atom_site_label
_atom_site_type_symbol
_atom_site_fract_x
_atom_site_fract_y
_atom_site_fract_z
_atom_site_U_iso_or_equiv
_atom_site_adp_type
_atom_site_occupancy
_atom_site_site_symmetry_order
_atom_site_calc_flag
_atom_site_refinement_flags_posn
_atom_site_refinement_flags_adp
_atom_site_refinement_flags_occupancy
_atom_site_disorder_assembly
_atom_site_disorder_group
Na1 Na 0.70331(12) 0.2937(4) 0.69713(10) 0.1004(11) Uani 1 1 d . . . . .
O1 O 0.7267(2) 0.4516(9) 0.79295(18) 0.1009(15) Uani 1 1 d . . . . .
C11 C 0.6787(6) 0.506(4) 0.8115(6) 0.196(5) Uani 1 1 d . . . . .
H11A H 0.688697 0.418717 0.850589 0.235 Uiso 0.52(2) 1 calc R U P A 5
H11B H 0.679823 0.697666 0.818953 0.235 Uiso 0.52(2) 1 calc R U P A 5
H11C H 0.651940 0.349280 0.799860 0.235 Uiso 0.48(2) 1 calc R U P A 6
H11D H 0.696544 0.504419 0.855479 0.235 Uiso 0.48(2) 1 calc R U P A 6
C12A C 0.6268(14) 0.452(6) 0.7830(11) 0.183(11) Uiso 0.52(2) 1 d . . P A 5
H12A H 0.623732 0.257839 0.778826 0.220 Uiso 0.52(2) 1 calc R U P A 5
H12B H 0.616628 0.525854 0.742589 0.220 Uiso 0.52(2) 1 calc R U P A 5
C13A C 0.5789(13) 0.543(7) 0.8060(13) 0.218(12) Uiso 0.52(2) 1 d . . P A 5
H13A H 0.538906 0.485712 0.778570 0.326 Uiso 0.52(2) 1 calc R U P A 5
H13B H 0.586851 0.466157 0.845376 0.326 Uiso 0.52(2) 1 calc R U P A 5
H13C H 0.579714 0.735433 0.808969 0.326 Uiso 0.52(2) 1 calc R U P A 5
C12B C 0.6457(13) 0.690(6) 0.7986(12) 0.169(11) Uiso 0.48(2) 1 d . . P A 6
H12C H 0.632741 0.706773 0.754909 0.202 Uiso 0.48(2) 1 calc R U P A 6
H12D H 0.671947 0.844431 0.815526 0.202 Uiso 0.48(2) 1 calc R U P A 6
C13B C 0.5883(9) 0.738(5) 0.8121(9) 0.139(8) Uiso 0.48(2) 1 d . . P A 6
H13D H 0.570781 0.908775 0.795776 0.208 Uiso 0.48(2) 1 calc R U P A 6
H13E H 0.558865 0.597939 0.793868 0.208 Uiso 0.48(2) 1 calc R U P A 6
H13F H 0.598562 0.737322 0.855244 0.208 Uiso 0.48(2) 1 calc R U P A 6
O2 O 0.6301(2) -0.0088(10) 0.6593(2) 0.138(2) Uani 1 1 d . . . . .
H2 H 0.642060 -0.134558 0.643919 0.166 Uiso 1 1 calc R U . B 1
C21A C 0.5601(10) -0.044(6) 0.6471(13) 0.189(10) Uiso 0.59(3) 1 d . . P C 1
H21A H 0.548802 -0.232122 0.646928 0.227 Uiso 0.59(3) 1 calc R U P C 1
H21B H 0.547750 0.053767 0.676173 0.227 Uiso 0.59(3) 1 calc R U P C 1
C22A C 0.537(2) 0.060(9) 0.5938(18) 0.285(17) Uiso 0.59(3) 1 d . . P C 1
H22A H 0.548022 -0.048147 0.564940 0.342 Uiso 0.59(3) 1 calc R U P C 1
H22B H 0.553630 0.240248 0.594063 0.342 Uiso 0.59(3) 1 calc R U P C 1
C23A C 0.4667(13) 0.069(6) 0.5765(10) 0.223(13) Uiso 0.59(3) 1 d . . P C 1
H23A H 0.447721 0.145734 0.536731 0.334 Uiso 0.59(3) 1 calc R U P C 1
H23B H 0.451457 -0.110703 0.576456 0.334 Uiso 0.59(3) 1 calc R U P C 1
H23C H 0.457037 0.176268 0.605436 0.334 Uiso 0.59(3) 1 calc R U P C 1
C21B C 0.5780(15) -0.034(6) 0.6122(17) 0.164(12) Uiso 0.41(3) 1 d . . P C 2
H21C H 0.563880 -0.218870 0.607138 0.197 Uiso 0.41(3) 1 calc R U P C 2
H21D H 0.582908 0.025967 0.575275 0.197 Uiso 0.41(3) 1 calc R U P C 2
C22B C 0.5319(17) 0.151(9) 0.6280(19) 0.201(16) Uiso 0.41(3) 1 d . . P C 2
H22C H 0.504342 0.045577 0.641670 0.242 Uiso 0.41(3) 1 calc R U P C 2
H22D H 0.553652 0.280115 0.659181 0.242 Uiso 0.41(3) 1 calc R U P C 2
C23B C 0.500(2) 0.275(11) 0.574(2) 0.27(2) Uiso 0.41(3) 1 d . . P C 2
H23D H 0.470258 0.395088 0.579145 0.402 Uiso 0.41(3) 1 calc R U P C 2
H23E H 0.528740 0.374881 0.561403 0.402 Uiso 0.41(3) 1 calc R U P C 2
H23F H 0.479820 0.142201 0.544030 0.402 Uiso 0.41(3) 1 calc R U P C 2
O3 O 0.6994(2) 0.6428(9) 0.64133(17) 0.1253(19) Uani 1 1 d . . . . .
H3 H 0.727305 0.754716 0.653694 0.150 Uiso 1 1 calc R U . D 3
C31A C 0.6726(13) 0.657(4) 0.5789(8) 0.103(8) Uiso 0.40(3) 1 d . . P E 3
H31A H 0.685600 0.821225 0.565004 0.124 Uiso 0.40(3) 1 calc R U P E 3
H31B H 0.627996 0.662018 0.566705 0.124 Uiso 0.40(3) 1 calc R U P E 3
C32A C 0.6895(10) 0.434(4) 0.5517(8) 0.094(7) Uiso 0.40(3) 1 d . . P E 3
H32A H 0.669213 0.274884 0.558938 0.113 Uiso 0.40(3) 1 calc R U P E 3
H32B H 0.733754 0.407047 0.570629 0.113 Uiso 0.40(3) 1 calc R U P E 3
C31B C 0.7144(9) 0.637(3) 0.5840(5) 0.108(6) Uiso 0.60(3) 1 d . . P E 4
H31C H 0.717826 0.817359 0.569965 0.129 Uiso 0.60(3) 1 calc R U P E 4
H31D H 0.752612 0.540502 0.590635 0.129 Uiso 0.60(3) 1 calc R U P E 4
C32B C 0.6609(13) 0.494(5) 0.5404(12) 0.197(10) Uiso 0.60(3) 1 d . . P E 4
H32C H 0.623136 0.592991 0.533821 0.236 Uiso 0.60(3) 1 calc R U P E 4
H32D H 0.657009 0.316464 0.555754 0.236 Uiso 0.60(3) 1 calc R U P E 4
C33 C 0.6720(5) 0.470(2) 0.4824(3) 0.180(4) Uani 1 1 d . . . . .
H33A H 0.684470 0.313443 0.466126 0.271 Uiso 0.40(3) 1 calc R U P E 3
H33B H 0.628110 0.493299 0.463280 0.271 Uiso 0.40(3) 1 calc R U P E 3
H33C H 0.692669 0.625499 0.474975 0.271 Uiso 0.40(3) 1 calc R U P E 3
H33D H 0.637988 0.377395 0.452861 0.271 Uiso 0.60(3) 1 calc R U P E 4
H33E H 0.675760 0.646475 0.467669 0.271 Uiso 0.60(3) 1 calc R U P E 4
H33F H 0.709484 0.371160 0.489507 0.271 Uiso 0.60(3) 1 calc R U P E 4

loop_
_atom_site_aniso_label
_atom_site_aniso_U_11
_atom_site_aniso_U_22
_atom_site_aniso_U_33
_atom_site_aniso_U_23
_atom_site_aniso_U_13
_atom_site_aniso_U_12
Na1 0.142(2) 0.0771(17) 0.0821(17) 0.0001(11) 0.0411(14) -0.0014(13)
O1 0.121(3) 0.102(3) 0.096(3) -0.011(2) 0.058(3) -0.007(2)
C11 0.175(12) 0.250(17) 0.184(11) 0.011(11) 0.091(10) -0.005(12)
O2 0.122(4) 0.121(4) 0.150(5) -0.001(3) 0.026(4) -0.011(3)
O3 0.222(5) 0.084(3) 0.066(3) -0.003(2) 0.049(3) -0.007(3)
C33 0.225(10) 0.241(12) 0.081(5) -0.040(6) 0.063(6) -0.001(9)

loop_
_atom_type_symbol
_atom_type_description
_atom_type_scat_dispersion_real
_atom_type_scat_dispersion_imag
_atom_type_scat_source
C C 0.0181 0.0091 'International Tables Vol C Tables 4.2.6.8 and 6.1.1.4'
H H 0.0000 0.0000 'International Tables Vol C Tables 4.2.6.8 and 6.1.1.4'
O O 0.0492 0.0322 'International Tables Vol C Tables 4.2.6.8 and 6.1.1.4'
Na Na 0.1353 0.1239 'International Tables Vol C Tables 4.2.6.8 and 6.1.1.4'

loop_
_geom_angle_atom_site_label_1
_geom_angle_atom_site_label_2
_geom_angle_atom_site_label_3
_geom_angle
_geom_angle_site_symmetry_1
_geom_angle_site_symmetry_3
_geom_angle_publ_flag
O3 Na1 O2 116.6(2) . . ?
O3 Na1 O1 105.91(18) . . ?
O2 Na1 O1 120.5(2) . . ?
O3 Na1 O1 121.56(19) . 4_646 ?
O2 Na1 O1 87.1(2) . 4_646 ?
O1 Na1 O1 104.65(14) . 4_646 ?
O3 Na1 Na1 75.63(12) . 4_656 ?
O2 Na1 Na1 157.8(2) . 4_656 ?
O1 Na1 Na1 37.90(12) . 4_656 ?
O1 Na1 Na1 102.35(16) 4_646 4_656 ?
O3 Na1 Na1 148.4(2) . 4_646 ?
O2 Na1 Na1 89.42(15) . 4_646 ?
O1 Na1 Na1 71.62(15) . 4_646 ?
O1 Na1 Na1 37.20(10) 4_646 4_646 ?
Na1 Na1 Na1 86.49(10) 4_656 4_646 ?
C11 O1 Na1 117.7(7) . . ?
C11 O1 Na1 116.9(8) . 4_656 ?
Na1 O1 Na1 104.89(17) . 4_656 ?
C12B C11 O1 127.5(19) . . ?
C12A C11 O1 124.0(19) . . ?
C12A C11 H11A 106.3 . . ?
O1 C11 H11A 106.3 . . ?
C12A C11 H11B 106.3 . . ?
O1 C11 H11B 106.3 . . ?
H11A C11 H11B 106.4 . . ?
C12B C11 H11C 105.4 . . ?
O1 C11 H11C 105.4 . . ?
C12B C11 H11D 105.4 . . ?
O1 C11 H11D 105.4 . . ?
H11C C11 H11D 106.0 . . ?
C11 C12A C13A 118(2) . . ?
C11 C12A H12A 107.8 . . ?
C13A C12A H12A 107.8 . . ?
C11 C12A H12B 107.8 . . ?
C13A C12A H12B 107.8 . . ?
H12A C12A H12B 107.1 . . ?
C12A C13A H13A 109.5 . . ?
C12A C13A H13B 109.5 . . ?
H13A C13A H13B 109.5 . . ?
C12A C13A H13C 109.5 . . ?
H13A C13A H13C 109.5 . . ?
H13B C13A H13C 109.5 . . ?
C11 C12B C13B 128(2) . . ?
C11 C12B H12C 105.2 . . ?
C13B C12B H12C 105.2 . . ?
C11 C12B H12D 105.2 . . ?
C13B C12B H12D 105.2 . . ?
H12C C12B H12D 105.9 . . ?
C12B C13B H13D 109.5 . . ?
C12B C13B H13E 109.5 . . ?
H13D C13B H13E 109.5 . . ?
C12B C13B H13F 109.5 . . ?
H13D C13B H13F 109.5 . . ?
H13E C13B H13F 109.5 . . ?
C21B O2 Na1 137.9(15) . . ?
C21A O2 Na1 139.0(11) . . ?
C21A O2 H2 109.5 . . ?
Na1 O2 H2 111.2 . . ?
C22A C21A O2 99(3) . . ?
C22A C21A H21A 111.9 . . ?
O2 C21A H21A 111.9 . . ?
C22A C21A H21B 111.9 . . ?
O2 C21A H21B 111.9 . . ?
H21A C21A H21B 109.6 . . ?
C21A C22A C23A 106(3) . . ?
C21A C22A H22A 110.4 . . ?
C23A C22A H22A 110.4 . . ?
C21A C22A H22B 110.4 . . ?
C23A C22A H22B 110.4 . . ?
H22A C22A H22B 108.6 . . ?
C22A C23A H23A 109.5 . . ?
C22A C23A H23B 109.5 . . ?
H23A C23A H23B 109.5 . . ?
C22A C23A H23C 109.5 . . ?
H23A C23A H23C 109.5 . . ?
H23B C23A H23C 109.5 . . ?
O2 C21B C22B 104(3) . . ?
O2 C21B H21C 111.0 . . ?
C22B C21B H21C 111.0 . . ?
O2 C21B H21D 111.0 . . ?
C22B C21B H21D 111.0 . . ?
H21C C21B H21D 109.0 . . ?
C23B C22B C21B 103(4) . . ?
C23B C22B H22C 111.2 . . ?
C21B C22B H22C 111.2 . . ?
C23B C22B H22D 111.2 . . ?
C21B C22B H22D 111.2 . . ?
H22C C22B H22D 109.1 . . ?
C22B C23B H23D 109.5 . . ?
C22B C23B H23E 109.5 . . ?
H23D C23B H23E 109.5 . . ?
C22B C23B H23F 109.5 . . ?
H23D C23B H23F 109.5 . . ?
H23E C23B H23F 109.5 . . ?
C31A O3 Na1 126.6(8) . . ?
C31B O3 Na1 123.9(6) . . ?
C31A O3 H3 109.5 . . ?
Na1 O3 H3 118.3 . . ?
O3 C31A C32A 111.1(19) . . ?
O3 C31A H31A 109.4 . . ?
C32A C31A H31A 109.4 . . ?
O3 C31A H31B 109.4 . . ?
C32A C31A H31B 109.4 . . ?
H31A C31A H31B 108.0 . . ?
C31A C32A C33 112.8(17) . . ?
C31A C32A H32A 109.0 . . ?
C33 C32A H32A 109.0 . . ?
C31A C32A H32B 109.0 . . ?
C33 C32A H32B 109.0 . . ?
H32A C32A H32B 107.8 . . ?
C32B C31B O3 102.8(15) . . ?
C32B C31B H31C 111.2 . . ?
O3 C31B H31C 111.2 . . ?
C32B C31B H31D 111.2 . . ?
O3 C31B H31D 111.2 . . ?
H31C C31B H31D 109.1 . . ?
C31B C32B C33 107.1(18) . . ?
C31B C32B H32C 110.3 . . ?
C33 C32B H32C 110.3 . . ?
C31B C32B H32D 110.3 . . ?
C33 C32B H32D 110.3 . . ?
H32C C32B H32D 108.5 . . ?
C32A C33 H33A 109.5 . . ?
C32A C33 H33B 109.5 . . ?
H33A C33 H33B 109.5 . . ?
C32A C33 H33C 109.5 . . ?
H33A C33 H33C 109.5 . . ?
H33B C33 H33C 109.5 . . ?
C32B C33 H33D 109.5 . . ?
C32B C33 H33E 109.5 . . ?
H33D C33 H33E 109.5 . . ?
C32B C33 H33F 109.5 . . ?
H33D C33 H33F 109.5 . . ?
H33E C33 H33F 109.5 . . ?

loop_
_geom_bond_atom_site_label_1
_geom_bond_atom_site_label_2
_geom_bond_distance
_geom_bond_site_symmetry_2
_geom_bond_publ_flag
Na1 O3 2.208(5) . ?
Na1 O2 2.246(6) . ?
Na1 O1 2.317(5) . ?
Na1 O1 2.355(5) 4_646 ?
Na1 Na1 3.704(4) 4_656 ?
Na1 Na1 3.704(4) 4_646 ?
O1 C11 1.396(11) . ?
C11 C12B 1.19(3) . ?
C11 C12A 1.20(3) . ?
C11 H11A 0.9900 . ?
C11 H11B 0.9900 . ?
C11 H11C 0.9900 . ?
C11 H11D 0.9900 . ?
C12A C13A 1.51(3) . ?
C12A H12A 0.9900 . ?
C12A H12B 0.9900 . ?
C13A H13A 0.9800 . ?
C13A H13B 0.9800 . ?
C13A H13C 0.9800 . ?
C12B C13B 1.53(3) . ?
C12B H12C 0.9900 . ?
C12B H12D 0.9900 . ?
C13B H13D 0.9800 . ?
C13B H13E 0.9800 . ?
C13B H13F 0.9800 . ?
O2 C21B 1.34(3) . ?
O2 C21A 1.59(2) . ?
O2 H2 0.8400 . ?
C21A C22A 1.31(5) . ?
C21A H21A 0.9900 . ?
C21A H21B 0.9900 . ?
C22A C23A 1.58(4) . ?
C22A H22A 0.9900 . ?
C22A H22B 0.9900 . ?
C23A H23A 0.9800 . ?
C23A H23B 0.9800 . ?
C23A H23C 0.9800 . ?
C21B C22B 1.59(7) . ?
C21B H21C 0.9900 . ?
C21B H21D 0.9900 . ?
C22B C23B 1.39(5) . ?
C22B H22C 0.9900 . ?
C22B H22D 0.9900 . ?
C23B H23D 0.9800 . ?
C23B H23E 0.9800 . ?
C23B H23F 0.9800 . ?
O3 C31A 1.407(18) . ?
O3 C31B 1.554(14) . ?
O3 H3 0.8400 . ?
C31A C32A 1.44(4) . ?
C31A H31A 0.9900 . ?
C31A H31B 0.9900 . ?
C32A C33 1.580(19) . ?
C32A H32A 0.9900 . ?
C32A H32B 0.9900 . ?
C31B C32B 1.51(4) . ?
C31B H31C 0.9900 . ?
C31B H31D 0.9900 . ?
C32B C33 1.52(2) . ?
C32B H32C 0.9900 . ?
C32B H32D 0.9900 . ?
C33 H33A 0.9800 . ?
C33 H33B 0.9800 . ?
C33 H33C 0.9800 . ?
C33 H33D 0.9800 . ?
C33 H33E 0.9800 . ?
C33 H33F 0.9800 . ?

_cod_database_fobs_code 2108755
